data_2233862
loop_
_publ_author_name
'Shahverdizadeh, Gholam Hossein'
'Ng, Seik Weng'
'Tiekink, Edward R. T.'
'Mirtamizdoust, Babak'

_publ_section_title
;
 Dichlorido{1-[<i>N</i>-(5-chloro-2-oxidophenyl)carboximidoyl]naphthalen-2-olato-\k^3^<i>O</i>,<i>N</i>,<i>O</i>'}(methanol-\k<i>O</i>)tin(IV)
;
_journal_coeditor_code HG5171
_journal_issue 3
_journal_name_full 'Acta Crystallographica Section E'
_journal_page_first m246
_journal_page_last m247
_journal_paper_doi 10.1107/S160053681200390X
_journal_volume 68
_journal_year 2012
_chemical_formula_iupac '[Sn (C17 H10 Cl N O2) Cl2 (C H4 O)]'
_chemical_formula_moiety 'C18 H14 Cl3 N O3 Sn'
_chemical_formula_sum 'C18 H14 Cl3 N O3 Sn'
_chemical_formula_weight 517.34
_chemical_name_systematic
;
Dichlorido{1-[<i>N</i>-(5-chloro-2-oxidophenyl)carboximidoyl]naphthalen-2-
olato-\k^3^<i>O</i>,<i>N</i>,<i>O</i>'}(methanol-\k<i>O</i>)tin(IV)
;
_space_group_IT_number 19
_symmetry_cell_setting orthorhombic
_symmetry_space_group_name_Hall 'P 2ac 2ab'
_symmetry_space_group_name_H-M 'P 21 21 21'
_atom_sites_solution_hydrogens geom
_atom_sites_solution_primary direct
_atom_sites_solution_secondary difmap
_audit_creation_method SHELXL-97
_cell_angle_alpha 90.00
_cell_angle_beta 90.00
_cell_angle_gamma 90.00
_cell_formula_units_Z 4
_cell_length_a 9.9767(3)
_cell_length_b 11.1639(3)
_cell_length_c 16.2755(5)
_cell_measurement_reflns_used 4166
_cell_measurement_temperature 100(2)
_cell_measurement_theta_max 27.5010
_cell_measurement_theta_min 2.2077
_cell_volume 1812.75(9)
_computing_cell_refinement 'CrysAlis PRO (Agilent, 2010)'
_computing_data_collection 'CrysAlis PRO (Agilent, 2010)'
_computing_data_reduction 'CrysAlis PRO (Agilent, 2010)'
_computing_molecular_graphics
;
ORTEP-3 (Farrugia, 1997) and DIAMOND (Brandenburg, 2006)
;
_computing_publication_material 'publCIF (Westrip, 2010)'
_computing_structure_refinement 'SHELXL97 (Sheldrick, 2008)'
_computing_structure_solution 'SHELXS97 (Sheldrick, 2008)'
_diffrn_ambient_temperature 100(2)
_diffrn_detector_area_resol_mean 10.4041
_diffrn_measured_fraction_theta_full 0.997
_diffrn_measured_fraction_theta_max 0.997
_diffrn_measurement_device_type 'Agilent SuperNova Dual diffractometer with an Atlas detector'
_diffrn_measurement_method '\w scan'
_diffrn_radiation_monochromator Mirror
_diffrn_radiation_source 'SuperNova (Mo) X-ray Source'
_diffrn_radiation_type MoK\a
_diffrn_radiation_wavelength 0.71073
_diffrn_reflns_av_R_equivalents 0.0242
_diffrn_reflns_av_sigmaI/netI 0.0511
_diffrn_reflns_limit_h_max 7
_diffrn_reflns_limit_h_min -12
_diffrn_reflns_limit_k_max 14
_diffrn_reflns_limit_k_min -10
_diffrn_reflns_limit_l_max 20
_diffrn_reflns_limit_l_min -21
_diffrn_reflns_number 6571
_diffrn_reflns_theta_full 27.56
_diffrn_reflns_theta_max 27.56
_diffrn_reflns_theta_min 2.39
_diffrn_standards_decay_% 0
_diffrn_standards_interval_count 0
_diffrn_standards_interval_time 0
_diffrn_standards_number 0
_exptl_absorpt_coefficient_mu 1.870
_exptl_absorpt_correction_T_max 1.00000
_exptl_absorpt_correction_T_min 0.81920
_exptl_absorpt_correction_type multi-scan
_exptl_absorpt_process_details '(CrysAlis PRO; Agilent, 2010)'
_exptl_crystal_colour brown
_exptl_crystal_density_diffrn 1.896
_exptl_crystal_density_method 'not measured'
_exptl_crystal_description prism
_exptl_crystal_F_000 1016
_exptl_crystal_size_max 0.25
_exptl_crystal_size_mid 0.20
_exptl_crystal_size_min 0.15
_refine_diff_density_max 0.535
_refine_diff_density_min -0.730
_refine_ls_abs_structure_details 'Flack (1983), 1765 Friedel pairs'
_refine_ls_abs_structure_Flack -0.036(19)
_refine_ls_extinction_method none
_refine_ls_goodness_of_fit_ref 1.006
_refine_ls_hydrogen_treatment mixed
_refine_ls_matrix_type full
_refine_ls_number_parameters 239
_refine_ls_number_reflns 4139
_refine_ls_number_restraints 1
_refine_ls_restrained_S_all 1.005
_refine_ls_R_factor_all 0.0329
_refine_ls_R_factor_gt 0.0297
_refine_ls_shift/su_max 0.002
_refine_ls_shift/su_mean 0.000
_refine_ls_structure_factor_coef Fsqd
_refine_ls_weighting_details 'calc w=1/[\s^2^(Fo^2^)+(0.0231P)^2^+0.0000P] where P=(Fo^2^+2Fc^2^)/3'
_refine_ls_weighting_scheme calc
_refine_ls_wR_factor_gt 0.0570
_refine_ls_wR_factor_ref 0.0592
_reflns_number_gt 3913
_reflns_number_total 4139
_reflns_threshold_expression I>2\s(I)
_cod_data_source_file hg5171.cif
_cod_data_source_block I
_cod_database_code 2233862
_cod_database_fobs_code 2233862

loop_
_symmetry_equiv_pos_as_xyz
'x, y, z'
'-x+1/2, -y, z+1/2'
'-x, y+1/2, -z+1/2'
'x+1/2, -y+1/2, -z'

loop_
_atom_site_type_symbol
_atom_site_label
_atom_site_fract_x
_atom_site_fract_y
_atom_site_fract_z
_atom_site_U_iso_or_equiv
_atom_site_adp_type
_atom_site_calc_flag
_atom_site_refinement_flags
_atom_site_occupancy
_atom_site_symmetry_multiplicity
Sn Sn 0.39500(3) 0.17557(2) 0.915201(14) 0.01147(6) Uani d . 1 1
Cl Cl1 0.27998(11) 0.03339(8) 0.99384(6) 0.0222(2) Uani d . 1 1
Cl Cl2 0.27645(10) 0.15018(8) 0.78945(5) 0.0197(2) Uani d . 1 1
Cl Cl3 0.50466(11) 0.79039(7) 0.89690(6) 0.0188(2) Uani d . 1 1
O O1 0.2770(2) 0.3133(2) 0.95636(14) 0.0121(5) Uani d . 1 1
O O2 0.5532(3) 0.0747(2) 0.88264(15) 0.0146(6) Uani d . 1 1
O O3 0.5167(3) 0.2113(2) 1.02329(15) 0.0149(6) Uani d D 1 1
H H3O 0.5989(13) 0.198(3) 1.029(2) 0.021(11) Uiso d D 1 1
N N1 0.5035(3) 0.3262(3) 0.86761(16) 0.0119(6) Uani d . 1 1
C C1 0.3288(4) 0.4240(3) 0.9413(2) 0.0113(8) Uani d . 1 1
C C2 0.2641(4) 0.5253(3) 0.9715(2) 0.0112(7) Uani d . 1 1
H H2 0.1836 0.5175 1.0023 0.013 Uiso calc R 1 1
C C3 0.3185(4) 0.6384(3) 0.9563(2) 0.0137(8) Uani d . 1 1
H H3 0.2741 0.7083 0.9756 0.016 Uiso calc R 1 1
C C4 0.4377(4) 0.6482(3) 0.9128(2) 0.0136(7) Uani d . 1 1
C C5 0.5029(4) 0.5491(3) 0.8821(2) 0.0124(8) Uani d . 1 1
H H5 0.5840 0.5580 0.8521 0.015 Uiso calc R 1 1
C C6 0.4490(4) 0.4361(3) 0.8953(2) 0.0123(8) Uani d . 1 1
C C7 0.6067(4) 0.3186(3) 0.81737(18) 0.0125(7) Uani d . 1 1
H H7 0.6401 0.3918 0.7958 0.015 Uiso calc R 1 1
C C8 0.6736(4) 0.2118(3) 0.7921(2) 0.0110(7) Uani d . 1 1
C C9 0.7848(4) 0.2219(3) 0.7340(2) 0.0133(8) Uani d . 1 1
C C10 0.8181(4) 0.3302(4) 0.6923(2) 0.0144(7) Uani d . 1 1
H H10 0.7644 0.3995 0.7006 0.017 Uiso calc R 1 1
C C11 0.9261(4) 0.3361(3) 0.6407(2) 0.0189(8) Uani d . 1 1
H H11 0.9456 0.4093 0.6135 0.023 Uiso calc R 1 1
C C12 1.0089(4) 0.2361(3) 0.6272(2) 0.0196(9) Uani d . 1 1
H H12 1.0856 0.2423 0.5929 0.023 Uiso calc R 1 1
C C13 0.9775(4) 0.1303(3) 0.6639(2) 0.0166(8) Uani d . 1 1
H H13 1.0317 0.0619 0.6538 0.020 Uiso calc R 1 1
C C14 0.8661(4) 0.1203(3) 0.7168(2) 0.0138(8) Uani d . 1 1
C C15 0.8323(4) 0.0086(3) 0.7535(2) 0.0172(8) Uani d . 1 1
H H15 0.8852 -0.0599 0.7413 0.021 Uiso calc R 1 1
C C16 0.7278(4) -0.0026(3) 0.8048(2) 0.0175(9) Uani d . 1 1
H H16 0.7070 -0.0790 0.8271 0.021 Uiso calc R 1 1
C C17 0.6474(4) 0.0978(3) 0.8264(2) 0.0115(8) Uani d . 1 1
C C18 0.4697(4) 0.2485(4) 1.1025(2) 0.0243(10) Uani d . 1 1
H H18A 0.5462 0.2583 1.1397 0.036 Uiso calc R 1 1
H H18B 0.4087 0.1877 1.1247 0.036 Uiso calc R 1 1
H H18C 0.4220 0.3249 1.0974 0.036 Uiso calc R 1 1

loop_
_atom_site_aniso_label
_atom_site_aniso_U_11
_atom_site_aniso_U_22
_atom_site_aniso_U_33
_atom_site_aniso_U_12
_atom_site_aniso_U_13
_atom_site_aniso_U_23
Sn 0.00915(11) 0.01150(10) 0.01375(11) -0.00087(11) 0.00154(11) -0.00057(11)
Cl1 0.0196(5) 0.0204(4) 0.0265(5) -0.0049(4) 0.0050(5) 0.0019(4)
Cl2 0.0179(5) 0.0225(5) 0.0187(4) -0.0008(4) -0.0027(4) -0.0060(4)
Cl3 0.0204(5) 0.0125(4) 0.0237(5) -0.0033(4) 0.0017(4) -0.0002(3)
O1 0.0082(13) 0.0103(11) 0.0176(12) -0.0012(11) 0.0042(10) -0.0011(11)
O2 0.0136(15) 0.0138(12) 0.0166(12) 0.0019(10) 0.0064(11) 0.0044(11)
O3 0.0062(14) 0.0246(14) 0.0138(12) 0.0026(12) 0.0009(12) -0.0019(11)
N1 0.0089(15) 0.0126(13) 0.0141(13) -0.0011(15) -0.0002(12) -0.0006(14)
C1 0.012(2) 0.0145(16) 0.0078(15) -0.0021(15) -0.0013(15) 0.0028(14)
C2 0.0077(19) 0.0168(16) 0.0091(16) 0.0018(15) -0.0013(15) -0.0028(15)
C3 0.012(2) 0.0154(17) 0.0135(17) 0.0014(15) -0.0021(16) -0.0020(15)
C4 0.0153(19) 0.0120(16) 0.0137(15) -0.0025(13) -0.0055(16) 0.0029(16)
C5 0.010(2) 0.0152(17) 0.0124(16) -0.0014(15) -0.0013(16) 0.0041(15)
C6 0.0124(19) 0.0162(16) 0.0082(17) 0.0005(14) -0.0024(14) -0.0002(14)
C7 0.0123(17) 0.0130(14) 0.0122(15) -0.0007(19) -0.0006(15) 0.0019(15)
C8 0.0089(19) 0.0152(17) 0.0088(16) 0.0019(14) -0.0014(14) 0.0000(14)
C9 0.011(2) 0.0194(17) 0.0096(16) -0.0009(16) -0.0011(16) -0.0028(15)
C10 0.0099(18) 0.0185(17) 0.0148(16) 0.0017(17) -0.0004(14) -0.0010(17)
C11 0.019(2) 0.0210(18) 0.0165(16) -0.0055(18) 0.0011(15) 0.0042(17)
C12 0.009(2) 0.033(2) 0.0164(19) -0.0003(18) 0.0017(17) 0.0039(18)
C13 0.009(2) 0.0265(19) 0.0142(17) 0.0038(16) 0.0000(16) 0.0002(17)
C14 0.009(2) 0.0210(18) 0.0110(16) -0.0010(15) 0.0012(15) -0.0001(15)
C15 0.020(2) 0.0184(19) 0.0131(18) 0.0062(16) -0.0024(17) -0.0034(16)
C16 0.021(2) 0.0137(17) 0.0176(18) 0.0028(17) 0.0003(17) 0.0024(16)
C17 0.0099(19) 0.0155(16) 0.0089(16) 0.0004(15) -0.0001(14) -0.0021(15)
C18 0.016(2) 0.043(2) 0.0141(19) 0.0063(19) 0.0019(17) -0.0063(18)

loop_
_atom_type_symbol
_atom_type_description
_atom_type_scat_dispersion_real
_atom_type_scat_dispersion_imag
_atom_type_scat_source
C C 0.0033 0.0016 'International Tables Vol C Tables 4.2.6.8 and 6.1.1.4'
H H 0.0000 0.0000 'International Tables Vol C Tables 4.2.6.8 and 6.1.1.4'
N N 0.0061 0.0033 'International Tables Vol C Tables 4.2.6.8 and 6.1.1.4'
O O 0.0106 0.0060 'International Tables Vol C Tables 4.2.6.8 and 6.1.1.4'
Cl Cl 0.1484 0.1585 'International Tables Vol C Tables 4.2.6.8 and 6.1.1.4'
Sn Sn -0.6537 1.4246 'International Tables Vol C Tables 4.2.6.8 and 6.1.1.4'

loop_
_geom_angle_atom_site_label_1
_geom_angle_atom_site_label_2
_geom_angle_atom_site_label_3
_geom_angle
O2 Sn O1 163.28(10)
O2 Sn N1 87.01(11)
O1 Sn N1 79.61(11)
O2 Sn O3 82.99(10)
O1 Sn O3 85.31(10)
N1 Sn O3 82.33(10)
O2 Sn Cl1 98.58(7)
O1 Sn Cl1 92.78(7)
N1 Sn Cl1 167.70(8)
O3 Sn Cl1 87.47(7)
O2 Sn Cl2 95.55(8)
O1 Sn Cl2 94.87(7)
N1 Sn Cl2 91.92(8)
O3 Sn Cl2 174.12(7)
Cl1 Sn Cl2 98.39(4)
C1 O1 Sn 113.8(2)
C17 O2 Sn 128.6(2)
C18 O3 Sn 126.8(2)
C18 O3 H3O 106(3)
Sn O3 H3O 127(3)
C7 N1 C6 123.6(3)
C7 N1 Sn 124.6(3)
C6 N1 Sn 111.8(2)
O1 C1 C2 119.8(3)
O1 C1 C6 120.1(3)
C2 C1 C6 120.1(3)
C1 C2 C3 119.4(3)
C1 C2 H2 120.3
C3 C2 H2 120.3
C4 C3 C2 119.6(3)
C4 C3 H3 120.2
C2 C3 H3 120.2
C5 C4 C3 121.8(3)
C5 C4 Cl3 119.8(3)
C3 C4 Cl3 118.4(3)
C4 C5 C6 119.4(4)
C4 C5 H5 120.3
C6 C5 H5 120.3
C5 C6 N1 126.2(3)
C5 C6 C1 119.7(3)
N1 C6 C1 114.2(3)
N1 C7 C8 126.7(3)
N1 C7 H7 116.6
C8 C7 H7 116.6
C17 C8 C7 123.5(3)
C17 C8 C9 117.7(3)
C7 C8 C9 118.5(3)
C14 C9 C10 116.7(3)
C14 C9 C8 119.9(3)
C10 C9 C8 123.3(3)
C11 C10 C9 121.0(4)
C11 C10 H10 119.5
C9 C10 H10 119.5
C10 C11 C12 121.4(4)
C10 C11 H11 119.3
C12 C11 H11 119.3
C13 C12 C11 119.0(4)
C13 C12 H12 120.5
C11 C12 H12 120.5
C12 C13 C14 121.2(4)
C12 C13 H13 119.4
C14 C13 H13 119.4
C13 C14 C9 120.4(3)
C13 C14 C15 120.8(3)
C9 C14 C15 118.7(3)
C16 C15 C14 121.8(4)
C16 C15 H15 119.1
C14 C15 H15 119.1
C15 C16 C17 121.2(3)
C15 C16 H16 119.4
C17 C16 H16 119.4
O2 C17 C8 125.0(3)
O2 C17 C16 114.4(3)
C8 C17 C16 120.5(3)
O3 C18 H18A 109.5
O3 C18 H18B 109.5
H18A C18 H18B 109.5
O3 C18 H18C 109.5
H18A C18 H18C 109.5
H18B C18 H18C 109.5

loop_
_geom_bond_atom_site_label_1
_geom_bond_atom_site_label_2
_geom_bond_distance
_geom_bond_publ_flag
Sn Cl1 2.3398(10) y
Sn Cl2 2.3807(9) y
Sn O1 2.050(2) y
Sn O2 2.010(3) y
Sn O3 2.174(3) y
Sn N1 2.144(3) y
Cl3 C4 1.742(3) ?
O1 C1 1.361(4) ?
O2 C17 1.337(4) ?
O3 C18 1.434(4) ?
O3 H3O 0.840(10) ?
N1 C7 1.318(4) ?
N1 C6 1.416(5) ?
C1 C2 1.392(5) ?
C1 C6 1.420(5) ?
C2 C3 1.397(5) ?
C2 H2 0.9500 ?
C3 C4 1.388(5) ?
C3 H3 0.9500 ?
C4 C5 1.377(5) ?
C5 C6 1.388(5) ?
C5 H5 0.9500 ?
C7 C8 1.427(5) ?
C7 H7 0.9500 ?
C8 C17 1.414(5) ?
C8 C9 1.462(5) ?
C9 C14 1.422(5) ?
C9 C10 1.426(5) ?
C10 C11 1.368(5) ?
C10 H10 0.9500 ?
C11 C12 1.406(5) ?
C11 H11 0.9500 ?
C12 C13 1.360(5) ?
C12 H12 0.9500 ?
C13 C14 1.410(5) ?
C13 H13 0.9500 ?
C14 C15 1.423(5) ?
C15 C16 1.342(5) ?
C15 H15 0.9500 ?
C16 C17 1.422(5) ?
C16 H16 0.9500 ?
C18 H18A 0.9800 ?
C18 H18B 0.9800 ?
C18 H18C 0.9800 ?

loop_
_geom_hbond_atom_site_label_D
_geom_hbond_atom_site_label_H
_geom_hbond_atom_site_label_A
_geom_hbond_site_symmetry_A
_geom_hbond_distance_DH
_geom_hbond_distance_HA
_geom_hbond_distance_DA
_geom_hbond_angle_DHA
O3 H3O O1 4_557 0.840(10) 1.796(12) 2.633(4) 174(4)
C2 H2 O2 4_457 0.95 2.50 3.363(4) 151
C16 H16 Cl3 1_545 0.95 2.74 3.542(4) 143
C18 H18A Cl2 4_557 0.98 2.77 3.707(4) 161

loop_
_geom_torsion_atom_site_label_1
_geom_torsion_atom_site_label_2
_geom_torsion_atom_site_label_3
_geom_torsion_atom_site_label_4
_geom_torsion
O2 Sn O1 C1 31.6(5)
N1 Sn O1 C1 -5.7(2)
O3 Sn O1 C1 77.3(2)
Cl1 Sn O1 C1 164.5(2)
Cl2 Sn O1 C1 -96.8(2)
O1 Sn O2 C17 -59.1(5)
N1 Sn O2 C17 -22.5(3)
O3 Sn O2 C17 -105.1(3)
Cl1 Sn O2 C17 168.6(3)
Cl2 Sn O2 C17 69.2(3)
O2 Sn O3 C18 -156.5(3)
O1 Sn O3 C18 35.5(3)
N1 Sn O3 C18 115.6(3)
Cl1 Sn O3 C18 -57.5(3)
Cl2 Sn O3 C18 127.5(7)
O2 Sn N1 C7 17.5(3)
O1 Sn N1 C7 -172.6(3)
O3 Sn N1 C7 100.8(3)
Cl1 Sn N1 C7 135.0(3)
Cl2 Sn N1 C7 -78.0(3)
O2 Sn N1 C6 -163.7(2)
O1 Sn N1 C6 6.2(2)
O3 Sn N1 C6 -80.4(2)
Cl1 Sn N1 C6 -46.2(5)
Cl2 Sn N1 C6 100.8(2)
Sn O1 C1 C2 -175.1(3)
Sn O1 C1 C6 4.6(4)
O1 C1 C2 C3 179.6(3)
C6 C1 C2 C3 -0.1(5)
C1 C2 C3 C4 -1.4(5)
C2 C3 C4 C5 1.7(5)
C2 C3 C4 Cl3 -178.6(3)
C3 C4 C5 C6 -0.5(5)
Cl3 C4 C5 C6 179.8(3)
C4 C5 C6 N1 179.8(3)
C4 C5 C6 C1 -1.0(5)
C7 N1 C6 C5 -7.6(5)
Sn N1 C6 C5 173.6(3)
C7 N1 C6 C1 173.1(3)
Sn N1 C6 C1 -5.7(4)
O1 C1 C6 C5 -178.4(3)
C2 C1 C6 C5 1.3(5)
O1 C1 C6 N1 1.0(5)
C2 C1 C6 N1 -179.4(3)
C6 N1 C7 C8 174.6(3)
Sn N1 C7 C8 -6.8(5)
N1 C7 C8 C17 -8.3(6)
N1 C7 C8 C9 178.5(3)
C17 C8 C9 C14 -2.9(5)
C7 C8 C9 C14 170.7(3)
C17 C8 C9 C10 177.2(3)
C7 C8 C9 C10 -9.1(5)
C14 C9 C10 C11 -2.2(5)
C8 C9 C10 C11 177.7(3)
C9 C10 C11 C12 -0.5(5)
C10 C11 C12 C13 2.5(6)
C11 C12 C13 C14 -1.7(6)
C12 C13 C14 C9 -1.0(6)
C12 C13 C14 C15 178.5(4)
C10 C9 C14 C13 2.9(5)
C8 C9 C14 C13 -176.9(3)
C10 C9 C14 C15 -176.7(3)
C8 C9 C14 C15 3.5(5)
C13 C14 C15 C16 179.1(4)
C9 C14 C15 C16 -1.3(6)
C14 C15 C16 C17 -1.5(6)
Sn O2 C17 C8 16.4(5)
Sn O2 C17 C16 -166.4(2)
C7 C8 C17 O2 3.9(6)
C9 C8 C17 O2 177.3(3)
C7 C8 C17 C16 -173.1(3)
C9 C8 C17 C16 0.2(5)
C15 C16 C17 O2 -175.3(3)
C15 C16 C17 C8 2.0(6)
